data_2219311
loop_
_publ_author_name
'Song, Guang-Liang'
'Liu, Shan'
'Liu, Hua-Jun'
'Zeng, Tao'
'Zhu, Hong-Jun'

_publ_section_title
;
 2,5-Dibromoterephthalic acid dihydrate
;
_journal_coeditor_code EZ2130
_journal_issue 9
_journal_name_full 'Acta Crystallographica Section E'
_journal_page_first o1860
_journal_paper_doi 10.1107/S1600536808027268
_journal_volume 64
_journal_year 2008
_chemical_formula_iupac 'C8 H4 Br2 O4, 2H2 O'
_chemical_formula_moiety 'C8 H4 Br2 O4, 2(H2 O)'
_chemical_formula_sum 'C8 H8 Br2 O6'
_chemical_formula_weight 359.94
_chemical_name_systematic
;
2,5-Dibromoterephthalic acid dihydrate
;
_space_group_IT_number 14
_symmetry_cell_setting monoclinic
_symmetry_space_group_name_Hall '-P 2ybc'
_symmetry_space_group_name_H-M 'P 1 21/c 1'
_atom_sites_solution_hydrogens geom
_atom_sites_solution_primary direct
_atom_sites_solution_secondary difmap
_audit_creation_method SHELXL-97
_cell_angle_alpha 90.00
_cell_angle_beta 92.74(3)
_cell_angle_gamma 90.00
_cell_formula_units_Z 2
_cell_length_a 10.670(2)
_cell_length_b 7.4130(10)
_cell_length_c 7.0740(10)
_cell_measurement_reflns_used 25
_cell_measurement_temperature 293(2)
_cell_measurement_theta_max 13
_cell_measurement_theta_min 10
_cell_volume 558.89(15)
_computing_cell_refinement 'CAD-4 Software (Enraf--Nonius, 1985)'
_computing_data_collection 'CAD-4 Software (Enraf--Nonius, 1985)'
_computing_data_reduction 'XCAD4 (Harms & Wocadlo, 1995)'
_computing_molecular_graphics 'SHELXTL (Sheldrick, 2008)'
_computing_publication_material 'SHELXTL (Sheldrick, 2008)'
_computing_structure_refinement 'SHELXS97 (Sheldrick, 2008)'
_computing_structure_solution 'SHELXS97 (Sheldrick, 2008)'
_diffrn_ambient_temperature 293(2)
_diffrn_measured_fraction_theta_full 0.994
_diffrn_measured_fraction_theta_max 0.994
_diffrn_measurement_device_type 'Enraf--Nonius CAD-4'
_diffrn_measurement_method \w/2\q
_diffrn_radiation_monochromator graphite
_diffrn_radiation_source 'fine-focus sealed tube'
_diffrn_radiation_type MoK\a
_diffrn_radiation_wavelength 0.71073
_diffrn_reflns_av_R_equivalents 0.0000
_diffrn_reflns_av_sigmaI/netI 0.0442
_diffrn_reflns_limit_h_max 12
_diffrn_reflns_limit_h_min -12
_diffrn_reflns_limit_k_max 8
_diffrn_reflns_limit_k_min 0
_diffrn_reflns_limit_l_max 8
_diffrn_reflns_limit_l_min 0
_diffrn_reflns_number 1003
_diffrn_reflns_theta_full 25.21
_diffrn_reflns_theta_max 25.21
_diffrn_reflns_theta_min 1.91
_diffrn_standards_decay_% 0
_diffrn_standards_interval_count 200
_diffrn_standards_interval_time 2h
_diffrn_standards_number 3
_exptl_absorpt_coefficient_mu 7.262
_exptl_absorpt_correction_T_max 0.5943
_exptl_absorpt_correction_T_min 0.5304
_exptl_absorpt_correction_type psi-scan
_exptl_absorpt_process_details '(North <i>et al.</i>,  1968)'
_exptl_crystal_colour colorless
_exptl_crystal_density_diffrn 2.139
_exptl_crystal_density_method 'not measured'
_exptl_crystal_description block
_exptl_crystal_F_000 348
_exptl_crystal_size_max 0.10
_exptl_crystal_size_mid 0.10
_exptl_crystal_size_min 0.08
_refine_diff_density_max 0.546
_refine_diff_density_min -0.702
_refine_ls_extinction_method none
_refine_ls_goodness_of_fit_ref 1.053
_refine_ls_hydrogen_treatment constr
_refine_ls_matrix_type full
_refine_ls_number_parameters 67
_refine_ls_number_reflns 1003
_refine_ls_number_restraints 21
_refine_ls_restrained_S_all 1.048
_refine_ls_R_factor_all 0.0674
_refine_ls_R_factor_gt 0.0480
_refine_ls_shift/su_max 0.000
_refine_ls_shift/su_mean 0.000
_refine_ls_structure_factor_coef Fsqd
_refine_ls_weighting_details 'calc w=1/[\s^2^(Fo^2^)+(0.06P)^2^+1.5P] where P=(Fo^2^+2Fc^2^)/3'
_refine_ls_weighting_scheme calc
_refine_ls_wR_factor_gt 0.1096
_refine_ls_wR_factor_ref 0.1169
_reflns_number_gt 763
_reflns_number_total 1003
_reflns_threshold_expression I>2\s(I)
_cod_data_source_file ez2130.cif
_cod_data_source_block I
_cod_depositor_comments
;
The following automatic conversions were performed:
'_symmetry_cell_setting' value 'Monoclinic' changed to 'monoclinic'
according to '/home/saulius/struct/CIF-dictionaries/cif_core.dic'
dictionary named 'cif_core.dic' version 2.4.1 from 2010-06-29.

Automatic conversion script
Id: cif_fix_enum 1527 2010-12-29 10:47:43Z saulius 

The following automatic conversions were performed:

'_symmetry_cell_setting' value 'Monoclinic' changed to 'monoclinic'
according to /home/saulius/struct/CIF-dictionaries/cif_core.dic
dictionary named 'cif_core.dic' version 2.4.1 from 2010-06-29.

Automatic conversion script
Id: cif_fix_values 1715 2011-07-08 13:25:40Z adriana 
;
_cod_original_sg_symbol_H-M 'P 21/c'
_cod_database_code 2219311
_cod_database_fobs_code 2219311

loop_
_symmetry_equiv_pos_as_xyz
'x, y, z'
'-x, y+1/2, -z+1/2'
'-x, -y, -z'
'x, -y-1/2, z-1/2'

loop_
_atom_site_type_symbol
_atom_site_label
_atom_site_fract_x
_atom_site_fract_y
_atom_site_fract_z
_atom_site_U_iso_or_equiv
_atom_site_adp_type
_atom_site_calc_flag
_atom_site_refinement_flags
_atom_site_occupancy
Br Br 0.31754(7) 0.35260(9) 0.52687(10) 0.0366(3) Uani d . 1
O OW -0.0069(5) -0.2828(11) 0.7105(11) 0.093(3) Uani d . 1
H HWA -0.0608 -0.2028 0.6780 0.111 Uiso d R 1
H HWB -0.0299 -0.3786 0.7651 0.111 Uiso d R 1
O O1 0.1532(5) 0.0220(6) 0.5124(8) 0.0495(14) Uani d . 1
O O2 0.2259(5) -0.2252(7) 0.6570(9) 0.0554(15) Uani d . 1
H H2A 0.1515 -0.2402 0.6767 0.083 Uiso calc R 1
C C1 0.5431(6) 0.1725(10) 0.4729(9) 0.034 Uani d U 1
H H1A 0.5725 0.2885 0.4518 0.040 Uiso calc R 1
C C2 0.4182(6) 0.1457(8) 0.5085(9) 0.0276(13) Uani d U 1
C C3 0.3736(6) -0.0245(8) 0.5317(8) 0.0255(13) Uani d U 1
C C4 0.2396(6) -0.0748(9) 0.5662(9) 0.0314(15) Uani d . 1

loop_
_atom_site_aniso_label
_atom_site_aniso_U_11
_atom_site_aniso_U_22
_atom_site_aniso_U_33
_atom_site_aniso_U_12
_atom_site_aniso_U_13
_atom_site_aniso_U_23
Br 0.0487(4) 0.0111(4) 0.0496(5) 0.0050(3) -0.0007(3) 0.0002(3)
OW 0.030(3) 0.111(6) 0.139(7) 0.008(3) 0.013(3) 0.073(5)
O1 0.045(3) 0.016(3) 0.087(4) -0.004(2) -0.002(3) 0.015(3)
O2 0.051(3) 0.028(3) 0.087(4) -0.006(3) -0.004(3) 0.029(3)
C1 0.034 0.034 0.034 0.000 0.002 0.000
C2 0.043(3) 0.009(3) 0.030(3) 0.002(3) -0.009(3) 0.000(3)
C3 0.038(3) 0.013(3) 0.025(3) -0.002(3) -0.003(2) -0.004(3)
C4 0.035(3) 0.022(3) 0.038(4) 0.003(3) 0.004(3) 0.005(3)

loop_
_atom_type_symbol
_atom_type_description
_atom_type_scat_dispersion_real
_atom_type_scat_dispersion_imag
_atom_type_scat_source
C C 0.0033 0.0016 'International Tables Vol C Tables 4.2.6.8 and 6.1.1.4'
H H 0.0000 0.0000 'International Tables Vol C Tables 4.2.6.8 and 6.1.1.4'
O O 0.0106 0.0060 'International Tables Vol C Tables 4.2.6.8 and 6.1.1.4'
Br Br -0.2901 2.4595 'International Tables Vol C Tables 4.2.6.8 and 6.1.1.4'

loop_
_geom_angle_atom_site_label_1
_geom_angle_atom_site_label_2
_geom_angle_atom_site_label_3
_geom_angle_site_symmetry_1
_geom_angle_site_symmetry_3
_geom_angle
_geom_angle_publ_flag
HWA OW HWB . . 120.0 ?
C4 O2 H2A . . 109.5 ?
C2 C1 C3 . 3_656 120.4(6) ?
C2 C1 H1A . . 119.8 ?
C3 C1 H1A 3_656 . 119.8 ?
C3 C2 C1 . . 120.1(6) ?
C3 C2 Br . . 122.9(5) yes
C1 C2 Br . . 117.0(5) yes
C2 C3 C1 . 3_656 119.5(6) ?
C2 C3 C4 . . 126.0(6) ?
C1 C3 C4 3_656 . 114.5(5) ?
O1 C4 O2 . . 124.1(6) yes
O1 C4 C3 . . 121.0(6) yes
O2 C4 C3 . . 115.0(6) yes

loop_
_geom_bond_atom_site_label_1
_geom_bond_atom_site_label_2
_geom_bond_site_symmetry_2
_geom_bond_distance
_geom_bond_publ_flag
Br C2 . 1.880(6) yes
OW HWA . 0.8500 ?
OW HWB . 0.8500 ?
O1 C4 . 1.215(8) yes
O2 C4 . 1.299(8) yes
O2 H2A . 0.8200 ?
C1 C2 . 1.383(8) ?
C1 C3 3_656 1.413(9) ?
C1 H1A . 0.9300 ?
C2 C3 . 1.361(8) ?
C3 C1 3_656 1.413(9) ?
C3 C4 . 1.508(9) ?

loop_
_geom_hbond_atom_site_label_D
_geom_hbond_atom_site_label_H
_geom_hbond_atom_site_label_A
_geom_hbond_site_symmetry_A
_geom_hbond_distance_DH
_geom_hbond_distance_HA
_geom_hbond_distance_DA
_geom_hbond_angle_DHA
_geom_hbond_publ_flag
OW HWA O1 3_556 0.8500 2.1100 2.903(9) 155.00 yes
OW HWB O1 2_546 0.8500 2.2200 2.944(9) 142.00 yes
O2 H2A OW . 0.8200 1.7500 2.566(8) 177.00 yes

loop_
_geom_torsion_atom_site_label_1
_geom_torsion_atom_site_label_2
_geom_torsion_atom_site_label_3
_geom_torsion_atom_site_label_4
_geom_torsion_site_symmetry_1
_geom_torsion_site_symmetry_4
_geom_torsion
C3 C1 C2 C3 3_656 . -2.7(10)
C3 C1 C2 Br 3_656 . 176.2(5)
C1 C2 C3 C1 . 3_656 2.7(10)
Br C2 C3 C1 . 3_656 -176.2(5)
C1 C2 C3 C4 . . -178.3(6)
Br C2 C3 C4 . . 2.8(9)
C2 C3 C4 O1 . . 26.1(10)
C1 C3 C4 O1 3_656 . -154.9(6)
C2 C3 C4 O2 . . -153.4(7)
C1 C3 C4 O2 3_656 . 25.6(8)
